data_4501972
loop_
_publ_author_name
'Thu\'ery, Pierre'
'Masci, Bernardo'

_publ_section_title
;
 Two- and Three-Dimensional Assemblies Formed by Alkali Metal
 (Li+&#x2212;Cs+) and Ba2+Ions with
 Bicyclo[2.2.2]oct-7-ene-2,3,5,6-tetracarboxylic Acid
;
_journal_issue 9
_journal_name_full 'Crystal Growth &amp; Design'
_journal_page_first 4109
_journal_paper_doi 10.1021/cg100785r
_journal_volume 10
_journal_year 2010
_chemical_formula_sum 'C12 H18 Na2 O12'
_chemical_formula_weight 400.24
_space_group_IT_number 2
_symmetry_cell_setting triclinic
_symmetry_space_group_name_Hall '-P 1'
_symmetry_space_group_name_H-M 'P -1'
_atom_sites_solution_hydrogens geom
_atom_sites_solution_primary direct
_atom_sites_solution_secondary difmap
_audit_creation_method SHELXL-97
_cell_angle_alpha 100.866(4)
_cell_angle_beta 99.657(4)
_cell_angle_gamma 107.773(3)
_cell_formula_units_Z 2
_cell_length_a 6.2889(5)
_cell_length_b 10.3066(7)
_cell_length_c 13.2245(8)
_cell_measurement_reflns_used 65662
_cell_measurement_temperature 150(2)
_cell_measurement_theta_max 25.68
_cell_measurement_theta_min 3.00
_cell_volume 778.02(10)
_computing_cell_refinement 'HKL2000 (Otwinowski & Minor, 1997)'
_computing_data_collection 'COLLECT (Nonius, 1998)'
_computing_data_reduction 'HKL2000 (Otwinowski & Minor, 1997)'
_computing_molecular_graphics 'SHELXTL (Sheldrick, 2008)'
_computing_publication_material 'SHELXTL (Sheldrick, 2008); PLATON (Spek, 2003)'
_computing_structure_refinement 'SHELXL-97 (Sheldrick, 2008)'
_computing_structure_solution 'SHELXS-97 (Sheldrick, 2008)'
_diffrn_ambient_temperature 150(2)
_diffrn_measured_fraction_theta_full 0.985
_diffrn_measured_fraction_theta_max 0.985
_diffrn_measurement_device_type 'Nonius Kappa-CCD area-detector diffractometer'
_diffrn_measurement_method 'two \f and nine \w scans with 2\% steps (692 frames)'
_diffrn_radiation_monochromator graphite
_diffrn_radiation_source 'fine-focus sealed tube'
_diffrn_radiation_type MoK\a
_diffrn_radiation_wavelength 0.71073
_diffrn_reflns_av_R_equivalents 0.0531
_diffrn_reflns_av_sigmaI/netI 0.0574
_diffrn_reflns_limit_h_max 7
_diffrn_reflns_limit_h_min -7
_diffrn_reflns_limit_k_max 12
_diffrn_reflns_limit_k_min -12
_diffrn_reflns_limit_l_max 16
_diffrn_reflns_limit_l_min -16
_diffrn_reflns_number 65662
_diffrn_reflns_theta_full 25.68
_diffrn_reflns_theta_max 25.68
_diffrn_reflns_theta_min 3.00
_diffrn_standards_decay_% 0
_diffrn_standards_interval_time 0
_diffrn_standards_number 0
_exptl_absorpt_coefficient_mu 0.198
_exptl_absorpt_correction_T_max 0.982
_exptl_absorpt_correction_T_min 0.867
_exptl_absorpt_correction_type multi-scan
_exptl_absorpt_process_details 'SCALEPACK (Otwinowski & Minor, 1997)'
_exptl_crystal_colour colourless
_exptl_crystal_density_diffrn 1.708
_exptl_crystal_density_method 'not measured'
_exptl_crystal_description irregular
_exptl_crystal_F_000 416
_exptl_crystal_size_max 0.22
_exptl_crystal_size_mid 0.18
_exptl_crystal_size_min 0.09
_refine_diff_density_max 0.892
_refine_diff_density_min -0.483
_refine_diff_density_rms 0.146
_refine_ls_extinction_method none
_refine_ls_goodness_of_fit_ref 1.048
_refine_ls_hydrogen_treatment constr
_refine_ls_matrix_type full
_refine_ls_number_parameters 245
_refine_ls_number_reflns 2919
_refine_ls_number_restraints 6
_refine_ls_restrained_S_all 1.048
_refine_ls_R_factor_all 0.0936
_refine_ls_R_factor_gt 0.0773
_refine_ls_shift/su_max 0.000
_refine_ls_shift/su_mean 0.000
_refine_ls_structure_factor_coef Fsqd
_refine_ls_weighting_details 'calc w=1/[\s^2^(Fo^2^)+(0.1523P)^2^+0.8208P] where P=(Fo^2^+2Fc^2^)/3'
_refine_ls_weighting_scheme calc
_refine_ls_wR_factor_gt 0.2060
_refine_ls_wR_factor_ref 0.2146
_reflns_number_gt 2541
_reflns_number_total 2919
_reflns_threshold_expression >2sigma(I)
_cod_data_source_file cg100785r_si_002.cif
_cod_data_source_block 4
_cod_database_code 4501972

loop_
_symmetry_equiv_pos_as_xyz
'x, y, z'
'-x, -y, -z'

loop_
_atom_site_label
_atom_site_type_symbol
_atom_site_fract_x
_atom_site_fract_y
_atom_site_fract_z
_atom_site_U_iso_or_equiv
_atom_site_adp_type
_atom_site_occupancy
_atom_site_symmetry_multiplicity
_atom_site_calc_flag
_atom_site_refinement_flags
Na1 Na 0.2823(2) 0.61423(13) 0.20337(10) 0.0271(4) Uani 1 1 d .
Na2 Na 0.3181(2) 0.27581(13) 0.58457(10) 0.0220(4) Uani 1 1 d .
O1 O 0.4311(4) 0.4946(2) 0.31564(18) 0.0219(5) Uani 1 1 d .
O2 O 0.4031(4) 0.3817(2) 0.44305(17) 0.0215(5) Uani 1 1 d .
O3 O -0.0560(4) 0.2464(2) 0.49531(16) 0.0197(5) Uani 1 1 d .
O4 O -0.0504(4) 0.4157(2) 0.41149(16) 0.0215(5) Uani 1 1 d .
O5 O -0.2660(4) -0.2554(2) 0.24965(18) 0.0240(5) Uani 1 1 d .
O6 O -0.2605(4) -0.2667(2) 0.08000(18) 0.0259(5) Uani 1 1 d .
H6 H -0.1193 -0.2760 0.0819 0.031 Uiso 1 1 d R
O7 O 0.2590(4) -0.1653(2) 0.17262(18) 0.0246(5) Uani 1 1 d .
O8 O 0.2289(4) -0.0934(2) 0.02356(17) 0.0242(5) Uani 1 1 d .
H8 H 0.3142 -0.1329 0.0021 0.029 Uiso 1 1 d R
O9 O 0.3603(4) 0.7831(2) 0.37574(18) 0.0242(5) Uani 1 1 d .
H9A H 0.2635 0.7407 0.4174 0.029 Uiso 1 1 d R
H9B H 0.3187 0.8440 0.3429 0.029 Uiso 1 1 d R
O10 O -0.1085(4) 0.5116(2) 0.22098(18) 0.0247(5) Uani 1 1 d .
H10A H -0.1155 0.4838 0.2799 0.030 Uiso 1 1 d R
H10B H -0.1718 0.5796 0.2235 0.030 Uiso 1 1 d R
O11A O 0.3005(9) 0.5138(5) 0.0459(4) 0.0282(16) Uani 0.517(10) 1 d PU
O11B O 0.1314(11) 0.4637(7) 0.0347(4) 0.0396(19) Uani 0.483(10) 1 d PU
O12 O 0.4077(4) -0.2528(2) -0.07763(18) 0.0270(6) Uani 1 1 d .
H12A H 0.5412 -0.2562 -0.0505 0.032 Uiso 1 1 d R
H12B H 0.3126 -0.3441 -0.1049 0.032 Uiso 1 1 d R
C1 C 0.1671(5) 0.2569(3) 0.2698(2) 0.0170(6) Uani 1 1 d .
H1 H 0.1240 0.2787 0.2019 0.020 Uiso 1 1 calc R
C2 C -0.0572(5) 0.1977(3) 0.3090(2) 0.0163(6) Uani 1 1 d .
H2 H -0.1864 0.1974 0.2558 0.020 Uiso 1 1 calc R
C3 C -0.0972(5) 0.0423(3) 0.3115(2) 0.0170(6) Uani 1 1 d .
H3 H -0.2333 0.0038 0.3381 0.020 Uiso 1 1 calc R
C4 C -0.1306(5) -0.0392(3) 0.1951(2) 0.0174(6) Uani 1 1 d .
H4 H -0.2475 -0.0147 0.1517 0.021 Uiso 1 1 calc R
C5 C 0.0948(5) 0.0178(3) 0.1577(2) 0.0171(6) Uani 1 1 d .
H5 H 0.0592 0.0589 0.0987 0.021 Uiso 1 1 calc R
C6 C 0.2749(5) 0.1390(3) 0.2510(2) 0.0178(6) Uani 1 1 d .
H6A H 0.4220 0.1743 0.2319 0.021 Uiso 1 1 calc R
C7 C 0.3466(5) 0.3890(3) 0.3465(2) 0.0182(6) Uani 1 1 d .
C8 C -0.0546(5) 0.2906(3) 0.4146(2) 0.0175(6) Uani 1 1 d .
C9 C -0.2230(5) -0.1993(3) 0.1749(2) 0.0193(6) Uani 1 1 d .
C10 C 0.2003(5) -0.0912(3) 0.1199(2) 0.0185(6) Uani 1 1 d .
C11 C 0.3057(5) 0.0849(3) 0.3486(2) 0.0188(6) Uani 1 1 d .
H11 H 0.4478 0.0871 0.3844 0.023 Uiso 1 1 calc R
C12 C 0.1136(5) 0.0339(3) 0.3791(2) 0.0176(6) Uani 1 1 d .
H12 H 0.1093 -0.0040 0.4375 0.021 Uiso 1 1 calc R

loop_
_atom_site_aniso_label
_atom_site_aniso_U_11
_atom_site_aniso_U_22
_atom_site_aniso_U_33
_atom_site_aniso_U_23
_atom_site_aniso_U_13
_atom_site_aniso_U_12
Na1 0.0302(7) 0.0209(7) 0.0268(7) 0.0041(5) 0.0003(6) 0.0091(6)
Na2 0.0220(6) 0.0207(7) 0.0213(7) 0.0062(5) 0.0024(5) 0.0058(5)
O1 0.0238(11) 0.0169(11) 0.0235(11) 0.0073(8) 0.0047(9) 0.0044(9)
O2 0.0236(11) 0.0162(11) 0.0195(11) 0.0033(9) 0.0011(9) 0.0026(9)
O3 0.0225(11) 0.0199(11) 0.0168(11) 0.0043(8) 0.0066(8) 0.0068(9)
O4 0.0300(12) 0.0155(10) 0.0187(11) 0.0018(8) 0.0033(9) 0.0105(9)
O5 0.0299(12) 0.0171(11) 0.0260(12) 0.0087(9) 0.0099(10) 0.0060(9)
O6 0.0328(12) 0.0203(11) 0.0204(12) -0.0002(9) 0.0025(9) 0.0089(10)
O7 0.0349(13) 0.0243(12) 0.0203(11) 0.0078(9) 0.0074(10) 0.0166(10)
O8 0.0353(13) 0.0270(12) 0.0178(11) 0.0069(9) 0.0106(10) 0.0181(10)
O9 0.0293(12) 0.0238(11) 0.0246(12) 0.0096(9) 0.0093(9) 0.0127(9)
O10 0.0317(13) 0.0229(11) 0.0216(11) 0.0056(9) 0.0072(9) 0.0120(10)
O11A 0.030(3) 0.027(3) 0.026(2) 0.0032(18) 0.007(2) 0.011(2)
O11B 0.028(4) 0.050(4) 0.030(3) -0.016(2) -0.001(2) 0.018(3)
O12 0.0299(12) 0.0259(12) 0.0243(12) 0.0019(9) 0.0063(10) 0.0110(10)
C1 0.0211(14) 0.0131(13) 0.0162(13) 0.0047(11) 0.0037(11) 0.0052(11)
C2 0.0180(14) 0.0134(14) 0.0174(14) 0.0038(11) 0.0031(11) 0.0059(11)
C3 0.0187(14) 0.0150(14) 0.0176(14) 0.0049(11) 0.0055(11) 0.0052(11)
C4 0.0190(14) 0.0156(14) 0.0161(14) 0.0029(11) 0.0024(11) 0.0055(11)
C5 0.0227(15) 0.0135(13) 0.0142(13) 0.0028(11) 0.0044(11) 0.0055(12)
C6 0.0183(14) 0.0162(14) 0.0181(14) 0.0038(11) 0.0043(11) 0.0053(11)
C7 0.0190(14) 0.0152(14) 0.0220(15) 0.0045(12) 0.0053(12) 0.0080(12)
C8 0.0144(13) 0.0181(14) 0.0188(14) 0.0030(11) 0.0024(11) 0.0060(11)
C9 0.0178(14) 0.0172(15) 0.0201(15) 0.0017(11) 0.0010(11) 0.0061(11)
C10 0.0201(14) 0.0169(14) 0.0162(14) 0.0026(11) 0.0039(11) 0.0046(11)
C11 0.0213(15) 0.0157(14) 0.0185(15) 0.0031(11) -0.0001(12) 0.0085(12)
C12 0.0257(15) 0.0146(14) 0.0141(13) 0.0042(11) 0.0051(12) 0.0089(12)

loop_
_atom_type_symbol
_atom_type_description
_atom_type_scat_dispersion_real
_atom_type_scat_dispersion_imag
_atom_type_scat_source
C C 0.0033 0.0016 'International Tables Vol C Tables 4.2.6.8 and 6.1.1.4'
H H 0.0000 0.0000 'International Tables Vol C Tables 4.2.6.8 and 6.1.1.4'
O O 0.0106 0.0060 'International Tables Vol C Tables 4.2.6.8 and 6.1.1.4'
Na Na 0.0362 0.0249 'International Tables Vol C Tables 4.2.6.8 and 6.1.1.4'

loop_
_geom_angle_atom_site_label_1
_geom_angle_atom_site_label_2
_geom_angle_atom_site_label_3
_geom_angle
_geom_angle_site_symmetry_1
_geom_angle_site_symmetry_3
O11A Na1 O1 104.29(15) . .
O11B Na1 O1 108.17(17) . .
O11A Na1 O7 99.54(14) . 1_565
O11B Na1 O7 102.05(18) . 1_565
O1 Na1 O7 148.79(10) . 1_565
O11A Na1 O10 108.05(16) . .
O11B Na1 O10 82.62(18) . .
O1 Na1 O10 93.48(9) . .
O7 Na1 O10 98.02(9) 1_565 .
O11A Na1 O9 163.00(16) . .
O11B Na1 O9 167.21(17) . .
O1 Na1 O9 80.59(9) . .
O7 Na1 O9 71.06(8) 1_565 .
O10 Na1 O9 87.63(9) . .
O11A Na1 O5 88.63(16) . 1_665
O11B Na1 O5 114.08(18) . 1_665
O1 Na1 O5 75.52(8) . 1_665
O7 Na1 O5 85.30(8) 1_565 1_665
O10 Na1 O5 162.04(9) . 1_665
O9 Na1 O5 76.71(8) . 1_665
O9 Na2 O5 87.38(9) 2_666 2_556
O9 Na2 O3 156.63(10) 2_666 .
O5 Na2 O3 101.23(9) 2_556 .
O9 Na2 O1 83.60(9) 2_666 2_666
O5 Na2 O1 81.81(9) 2_556 2_666
O3 Na2 O1 118.91(9) . 2_666
O9 Na2 O2 99.14(9) 2_666 .
O5 Na2 O2 159.88(9) 2_556 .
O3 Na2 O2 80.21(8) . .
O1 Na2 O2 80.06(8) 2_666 .
O9 Na2 C12 91.96(9) 2_666 .
O5 Na2 C12 125.01(9) 2_556 .
O3 Na2 C12 65.25(8) . .
O1 Na2 C12 152.71(9) 2_666 .
O2 Na2 C12 74.07(8) . .
C8 Na2 C12 61.35(8) . .
C7 O1 Na1 134.4(2) . .
C7 O1 Na2 129.5(2) . 2_666
Na1 O1 Na2 84.66(8) . 2_666
C7 O2 Na2 150.28(19) . .
C8 O3 Na2 111.16(18) . .
C9 O5 Na2 159.7(2) . 2_556
C9 O5 Na1 106.57(19) . 1_445
Na2 O5 Na1 79.69(8) 2_556 1_445
C9 O6 H6 98.7 . .
C10 O7 Na1 154.7(2) . 1_545
C10 O8 H8 118.7 . .
Na2 O9 Na1 84.11(8) 2_666 .
Na2 O9 H9A 104.5 2_666 .
Na1 O9 H9A 109.4 . .
Na2 O9 H9B 137.1 2_666 .
Na1 O9 H9B 90.7 . .
H9A O9 H9B 117.2 . .
Na1 O10 H10A 113.5 . .
Na1 O10 H10B 107.1 . .
H10A O10 H10B 106.9 . .
H12A O12 H12B 105.9 . .
C7 C1 C6 109.1(2) . .
C7 C1 C2 114.1(2) . .
C6 C1 C2 108.2(2) . .
C7 C1 H1 108.4 . .
C6 C1 H1 108.4 . .
C2 C1 H1 108.4 . .
C8 C2 C3 113.1(2) . .
C8 C2 C1 112.7(2) . .
C3 C2 C1 109.2(2) . .
C8 C2 H2 107.2 . .
C3 C2 H2 107.2 . .
C1 C2 H2 107.2 . .
C12 C3 C2 109.5(2) . .
C12 C3 C4 108.9(2) . .
C2 C3 C4 105.8(2) . .
C12 C3 H3 110.9 . .
C2 C3 H3 110.9 . .
C4 C3 H3 110.9 . .
C9 C4 C3 114.5(2) . .
C9 C4 C5 113.6(2) . .
C3 C4 C5 109.6(2) . .
C9 C4 H4 106.2 . .
C3 C4 H4 106.2 . .
C5 C4 H4 106.2 . .
C10 C5 C4 115.5(2) . .
C10 C5 C6 109.6(2) . .
C4 C5 C6 108.3(2) . .
C10 C5 H5 107.8 . .
C4 C5 H5 107.8 . .
C6 C5 H5 107.8 . .
C11 C6 C1 110.1(2) . .
C11 C6 C5 109.2(2) . .
C1 C6 C5 105.3(2) . .
C11 C6 H6A 110.7 . .
C1 C6 H6A 110.7 . .
C5 C6 H6A 110.7 . .
O1 C7 O2 123.5(3) . .
O1 C7 C1 120.6(3) . .
O2 C7 C1 115.9(2) . .
O3 C8 O4 124.0(3) . .
O3 C8 C2 121.4(3) . .
O4 C8 C2 114.6(2) . .
O6 C9 O5 124.4(3) . .
O6 C9 C4 115.2(3) . .
O5 C9 C4 120.3(3) . .
O7 C10 O8 123.4(3) . .
O7 C10 C5 125.0(3) . .
O8 C10 C5 111.6(2) . .
C12 C11 C6 114.4(3) . .
C12 C11 H11 122.8 . .
C6 C11 H11 122.8 . .
C11 C12 C3 114.5(3) . .
C11 C12 H12 122.7 . .
C3 C12 H12 122.7 . .

loop_
_geom_bond_atom_site_label_1
_geom_bond_atom_site_label_2
_geom_bond_distance
_geom_bond_site_symmetry_2
Na1 O11A 2.182(5) .
Na1 O11B 2.318(5) .
Na1 O1 2.352(2) .
Na1 O7 2.425(3) 1_565
Na1 O10 2.431(3) .
Na1 O9 2.465(3) .
Na1 O5 2.651(3) 1_665
Na2 O9 2.291(3) 2_666
Na2 O5 2.309(3) 2_556
Na2 O3 2.349(3) .
Na2 O1 2.383(2) 2_666
Na2 O2 2.393(2) .
Na2 C12 3.094(3) .
Na2 Na1 3.1881(17) 2_666
O1 C7 1.233(4) .
O1 Na2 2.383(2) 2_666
O2 C7 1.290(4) .
O3 C8 1.237(4) .
O4 C8 1.290(4) .
O5 C9 1.263(4) .
O5 Na2 2.309(3) 2_556
O5 Na1 2.651(3) 1_445
O6 C9 1.259(4) .
O6 H6 0.9184 .
O7 C10 1.222(4) .
O7 Na1 2.425(3) 1_545
O8 C10 1.313(4) .
O8 H8 0.8214 .
O9 Na2 2.291(3) 2_666
O9 H9A 0.9516 .
O9 H9B 0.9038 .
O10 H10A 0.8823 .
O10 H10B 0.9039 .
O11A O11B 1.001(7) .
O12 H12A 0.8695 .
O12 H12B 0.9102 .
C1 C7 1.521(4) .
C1 C6 1.563(4) .
C1 C2 1.572(4) .
C1 H1 0.9800 .
C2 C8 1.532(4) .
C2 C3 1.552(4) .
C2 H2 0.9800 .
C3 C12 1.505(4) .
C3 C4 1.555(4) .
C3 H3 0.9800 .
C4 C9 1.526(4) .
C4 C5 1.560(4) .
C4 H4 0.9800 .
C5 C10 1.519(4) .
C5 C6 1.566(4) .
C5 H5 0.9800 .
C6 C11 1.506(4) .
C6 H6A 0.9800 .
C11 C12 1.325(5) .
C11 H11 0.9300 .
C12 H12 0.9300 .

loop_
_geom_hbond_atom_site_label_D
_geom_hbond_atom_site_label_H
_geom_hbond_atom_site_label_A
_geom_hbond_distance_DH
_geom_hbond_distance_HA
_geom_hbond_distance_DA
_geom_hbond_angle_DHA
_geom_hbond_site_symmetry_A
O6 H6 O7 0.92 2.30 3.059(3) 140.3 .
O6 H6 O11B 0.92 2.21 2.709(6) 113.6 2
O8 H8 O12 0.82 1.77 2.561(3) 160.0 .
O9 H9A O3 0.95 1.90 2.756(3) 148.6 2_566
O9 H9B O7 0.90 2.20 2.842(3) 127.6 1_565
O10 H10A O4 0.88 2.02 2.883(3) 164.8 .
O10 H10B O5 0.90 1.96 2.850(3) 170.4 1_565
O12 H12A O6 0.87 1.99 2.749(3) 144.4 1_655
O12 H12B O10 0.91 1.99 2.843(3) 154.8 2
